data_7106355
loop_
_publ_author_name
'Gaochao Huang'
'Jie Yang'
'Xingang Zhang'

_publ_section_title
;
 Highly enantioselective zinc/BINOL-catalyzed alkynylation of a-ketoimine
 ester: a new entry to optically active quaternary a-CF3 a-amino acids
;
_journal_name_full Chem.Commun.
_journal_page_first 5587
_journal_paper_doi 10.1039/c1cc10403a
_journal_volume 47
_journal_year 2011
_chemical_absolute_configuration ad
_chemical_formula_sum 'C20 H15 F3 N2 O3 S'
_chemical_formula_weight 420.40
_chemical_name_systematic
;
?
;
_space_group_IT_number 19
_symmetry_cell_setting orthorhombic
_symmetry_space_group_name_Hall 'P 2ac 2ab'
_symmetry_space_group_name_H-M 'P 21 21 21'
_atom_sites_solution_hydrogens geom
_atom_sites_solution_primary direct
_atom_sites_solution_secondary difmap
_audit_creation_method SHELXL-97
_cell_angle_alpha 90.00
_cell_angle_beta 90.00
_cell_angle_gamma 90.00
_cell_formula_units_Z 4
_cell_length_a 5.8900(12)
_cell_length_b 12.890(3)
_cell_length_c 26.170(5)
_cell_measurement_reflns_used 4571
_cell_measurement_temperature 293(2)
_cell_measurement_theta_max 48.347
_cell_measurement_theta_min 4.434
_cell_volume 1986.9(7)
_computing_cell_refinement 'Bruker XSCANS'
_computing_data_collection 'Bruker XSCANS'
_computing_data_reduction 'Bruker SHELXTL'
_computing_molecular_graphics 'Bruker SHELXTL'
_computing_publication_material 'Bruker SHELXTL'
_computing_structure_refinement 'SHELXL-97 (Sheldrick, 1997)'
_computing_structure_solution 'SHELXS-97 (Sheldrick, 1990)'
_diffrn_ambient_temperature 293(2)
_diffrn_measured_fraction_theta_full 0.999
_diffrn_measured_fraction_theta_max 0.999
_diffrn_measurement_device_type 'Bruker P4'
_diffrn_measurement_method '\w scans'
_diffrn_radiation_monochromator graphite
_diffrn_radiation_source 'fine-focus sealed tube'
_diffrn_radiation_type MoK\a
_diffrn_radiation_wavelength 0.71073
_diffrn_reflns_av_R_equivalents 0.0173
_diffrn_reflns_av_sigmaI/netI 0.0220
_diffrn_reflns_limit_h_max 7
_diffrn_reflns_limit_h_min -6
_diffrn_reflns_limit_k_max 15
_diffrn_reflns_limit_k_min -15
_diffrn_reflns_limit_l_max 32
_diffrn_reflns_limit_l_min -32
_diffrn_reflns_number 10836
_diffrn_reflns_theta_full 26.00
_diffrn_reflns_theta_max 26.00
_diffrn_reflns_theta_min 1.76
_exptl_absorpt_coefficient_mu 0.214
_exptl_absorpt_correction_T_max 1.00000
_exptl_absorpt_correction_T_min 0.78779
_exptl_absorpt_correction_type empirical
_exptl_absorpt_process_details sadabs
_exptl_crystal_colour colorless
_exptl_crystal_density_diffrn 1.405
_exptl_crystal_density_method 'not measured'
_exptl_crystal_description prismatic
_exptl_crystal_F_000 864
_exptl_crystal_size_max 0.378
_exptl_crystal_size_mid 0.311
_exptl_crystal_size_min 0.256
_refine_diff_density_max 0.238
_refine_diff_density_min -0.198
_refine_diff_density_rms 0.035
_refine_ls_abs_structure_details 'Flack H D (1983), Acta Cryst. A39, 876-881'
_refine_ls_abs_structure_Flack -0.01(9)
_refine_ls_extinction_method none
_refine_ls_goodness_of_fit_ref 1.050
_refine_ls_hydrogen_treatment mixed
_refine_ls_matrix_type full
_refine_ls_number_parameters 268
_refine_ls_number_reflns 3900
_refine_ls_number_restraints 6
_refine_ls_restrained_S_all 1.091
_refine_ls_R_factor_all 0.0463
_refine_ls_R_factor_gt 0.0414
_refine_ls_shift/su_max 0.000
_refine_ls_shift/su_mean 0.000
_refine_ls_structure_factor_coef Fsqd
_refine_ls_weighting_details 'calc w=1/[\s^2^(Fo^2^)+(0.0640P)^2^+0.2691P] where P=(Fo^2^+2Fc^2^)/3'
_refine_ls_weighting_scheme calc
_refine_ls_wR_factor_gt 0.1091
_refine_ls_wR_factor_ref 0.1136
_reflns_number_gt 3509
_reflns_number_total 3900
_reflns_threshold_expression >2sigma(I)
_cod_data_source_file c1cc10403a.txt
_cod_data_source_block cd21196
_cod_original_sg_symbol_H-M P2(1)2(1)2(1)
_cod_database_code 7106355

loop_
_symmetry_equiv_pos_as_xyz
'x, y, z'
'-x+1/2, -y, z+1/2'
'-x, y+1/2, -z+1/2'
'x+1/2, -y+1/2, -z'

loop_
_atom_site_label
_atom_site_type_symbol
_atom_site_fract_x
_atom_site_fract_y
_atom_site_fract_z
_atom_site_U_iso_or_equiv
_atom_site_adp_type
_atom_site_occupancy
_atom_site_symmetry_multiplicity
_atom_site_calc_flag
_atom_site_refinement_flags
_atom_site_disorder_assembly
_atom_site_disorder_group
S1 S 0.52788(12) -0.14299(5) 0.12631(3) 0.0674(2) Uani 1 1 d . . .
F1 F 0.0987(3) 0.34258(19) 0.14340(10) 0.1191(8) Uani 1 1 d . . .
F2 F 0.0884(3) 0.1903(2) 0.17653(10) 0.1185(7) Uani 1 1 d . . .
F3 F 0.0826(4) 0.2082(3) 0.09634(10) 0.1408(10) Uani 1 1 d . . .
N1 N 0.8477(4) -0.06290(15) 0.07149(7) 0.0582(5) Uani 1 1 d . . .
N2 N 0.5125(4) 0.27785(16) 0.18674(7) 0.0589(5) Uani 1 1 d . . .
O1 O 0.6090(5) 0.40536(16) 0.11187(7) 0.0854(6) Uani 1 1 d . . .
O2 O 0.4479(7) 0.30603(17) 0.05314(7) 0.1118(10) Uani 1 1 d . . .
O3 O 0.8114(3) 0.34756(14) 0.24964(6) 0.0669(5) Uani 1 1 d . . .
C1 C 0.4341(4) 0.24550(18) 0.13735(8) 0.0546(5) Uani 1 1 d . . .
C2 C 0.5170(4) 0.14354(18) 0.12073(9) 0.0559(5) Uani 1 1 d . . .
C3 C 0.5935(5) 0.06207(19) 0.10896(8) 0.0564(6) Uani 1 1 d . . .
C4 C 0.6742(4) -0.03992(17) 0.09881(8) 0.0524(5) Uani 1 1 d . . .
C5 C 0.7188(4) -0.22619(18) 0.09810(9) 0.0560(5) Uani 1 1 d . . .
C6 C 0.8770(4) -0.16943(18) 0.07059(8) 0.0524(5) Uani 1 1 d . . .
C7 C 1.0494(5) -0.2217(2) 0.04517(9) 0.0677(7) Uani 1 1 d . . .
H7 H 1.1573 -0.1850 0.0265 0.081 Uiso 1 1 calc R . .
C8 C 1.0593(5) -0.3269(2) 0.04773(10) 0.0722(7) Uani 1 1 d . . .
H8 H 1.1748 -0.3621 0.0308 0.087 Uiso 1 1 calc R . .
C9 C 0.9003(6) -0.3821(2) 0.07514(11) 0.0757(8) Uani 1 1 d . . .
H9 H 0.9109 -0.4540 0.0766 0.091 Uiso 1 1 calc R . .
C10 C 0.7294(6) -0.3339(2) 0.09995(11) 0.0724(7) Uani 1 1 d . . .
H10 H 0.6213 -0.3719 0.1179 0.087 Uiso 1 1 calc R . .
C11 C 0.1697(5) 0.2450(3) 0.13856(12) 0.0828(9) Uani 1 1 d . . .
C12 C 0.5106(6) 0.32941(19) 0.09938(9) 0.0645(6) Uani 1 1 d . . .
C13 C 0.4940(14) 0.3847(3) 0.01462(13) 0.150(2) Uani 1 1 d U . .
H13A H 0.4391 0.4507 0.0263 0.225 Uiso 1 1 calc R . .
H13B H 0.4187 0.3665 -0.0166 0.225 Uiso 1 1 calc R . .
H13C H 0.6547 0.3889 0.0088 0.225 Uiso 1 1 calc R . .
C14 C 0.5778(4) 0.21195(17) 0.22652(8) 0.0533(5) Uani 1 1 d . . .
C15 C 0.4909(6) 0.1141(2) 0.23557(10) 0.0734(8) Uani 1 1 d . . .
H15 H 0.3804 0.0872 0.2139 0.088 Uiso 1 1 calc R . .
C16 C 0.5668(8) 0.0559(2) 0.27649(12) 0.0901(11) Uani 1 1 d . . .
H16 H 0.5058 -0.0095 0.2824 0.108 Uiso 1 1 calc R . .
C17 C 0.7286(8) 0.0933(2) 0.30797(11) 0.0903(11) Uani 1 1 d . . .
H17 H 0.7807 0.0528 0.3349 0.108 Uiso 1 1 calc R . .
C18 C 0.8165(6) 0.1902(2) 0.30054(10) 0.0730(7) Uani 1 1 d . . .
H18 H 0.9267 0.2160 0.3226 0.088 Uiso 1 1 calc R . .
C19 C 0.7405(4) 0.24965(18) 0.26005(8) 0.0554(6) Uani 1 1 d . . .
C20 C 0.9972(6) 0.3881(3) 0.27795(12) 0.0869(9) Uani 1 1 d . . .
H20A H 0.9548 0.3947 0.3132 0.130 Uiso 1 1 calc R . .
H20B H 1.0377 0.4550 0.2647 0.130 Uiso 1 1 calc R . .
H20C H 1.1246 0.3420 0.2751 0.130 Uiso 1 1 calc R . .
H2 H 0.597(5) 0.329(2) 0.1877(10) 0.058(7) Uiso 1 1 d . . .

loop_
_atom_site_aniso_label
_atom_site_aniso_U_11
_atom_site_aniso_U_22
_atom_site_aniso_U_33
_atom_site_aniso_U_23
_atom_site_aniso_U_13
_atom_site_aniso_U_12
S1 0.0656(4) 0.0571(3) 0.0794(4) 0.0026(3) 0.0187(3) -0.0060(3)
F1 0.0762(11) 0.1283(17) 0.1528(19) -0.0282(15) -0.0070(13) 0.0415(12)
F2 0.0703(11) 0.1474(19) 0.1377(17) -0.0060(15) 0.0327(13) -0.0168(12)
F3 0.0764(12) 0.211(3) 0.1355(18) -0.0652(18) -0.0336(13) -0.0083(15)
N1 0.0732(13) 0.0506(10) 0.0508(10) -0.0008(8) 0.0096(10) -0.0035(10)
N2 0.0742(13) 0.0488(10) 0.0536(10) -0.0057(8) -0.0055(10) -0.0072(11)
O1 0.1197(18) 0.0693(12) 0.0673(11) 0.0082(9) -0.0051(11) -0.0136(12)
O2 0.208(3) 0.0756(12) 0.0523(10) -0.0011(9) -0.0206(15) -0.0039(18)
O3 0.0770(11) 0.0599(10) 0.0636(9) 0.0017(8) -0.0117(9) -0.0117(9)
C1 0.0557(12) 0.0557(12) 0.0524(11) -0.0116(10) -0.0023(10) 0.0009(10)
C2 0.0586(13) 0.0554(12) 0.0537(11) -0.0078(10) 0.0052(10) -0.0071(11)
C3 0.0647(14) 0.0534(13) 0.0510(12) -0.0047(9) 0.0032(10) -0.0054(11)
C4 0.0620(14) 0.0493(12) 0.0459(11) -0.0027(9) 0.0002(11) -0.0057(10)
C5 0.0632(14) 0.0516(12) 0.0533(12) 0.0004(10) -0.0011(11) -0.0040(11)
C6 0.0620(13) 0.0515(12) 0.0438(10) -0.0013(9) -0.0008(10) -0.0024(10)
C7 0.0766(17) 0.0677(15) 0.0588(13) -0.0010(11) 0.0131(12) -0.0006(14)
C8 0.0820(18) 0.0668(16) 0.0677(15) -0.0078(12) 0.0046(14) 0.0162(14)
C9 0.098(2) 0.0514(14) 0.0777(17) -0.0038(12) -0.0050(16) 0.0072(14)
C10 0.0847(19) 0.0536(14) 0.0790(16) 0.0046(12) 0.0031(15) -0.0093(13)
C11 0.0668(17) 0.099(2) 0.0826(19) -0.0283(18) -0.0030(16) 0.0079(17)
C12 0.0873(18) 0.0522(12) 0.0540(12) -0.0078(10) -0.0060(13) 0.0139(13)
C13 0.292(7) 0.098(2) 0.0602(17) 0.0186(17) -0.009(3) -0.002(4)
C14 0.0662(14) 0.0492(12) 0.0445(10) -0.0035(9) 0.0098(10) 0.0007(10)
C15 0.099(2) 0.0610(14) 0.0605(13) -0.0061(11) 0.0171(16) -0.0196(15)
C16 0.143(3) 0.0570(15) 0.0699(17) 0.0097(13) 0.026(2) -0.0138(18)
C17 0.147(3) 0.0659(17) 0.0578(15) 0.0114(13) 0.0065(19) 0.012(2)
C18 0.0904(19) 0.0735(17) 0.0552(13) 0.0005(12) -0.0036(14) 0.0121(15)
C19 0.0663(14) 0.0508(13) 0.0490(11) -0.0022(9) 0.0066(10) 0.0038(11)
C20 0.080(2) 0.103(2) 0.0772(17) -0.0011(16) -0.0121(16) -0.0277(19)

loop_
_atom_type_symbol
_atom_type_description
_atom_type_scat_dispersion_real
_atom_type_scat_dispersion_imag
_atom_type_scat_source
C C 0.0033 0.0016 'International Tables Vol C Tables 4.2.6.8 and 6.1.1.4'
H H 0.0000 0.0000 'International Tables Vol C Tables 4.2.6.8 and 6.1.1.4'
N N 0.0061 0.0033 'International Tables Vol C Tables 4.2.6.8 and 6.1.1.4'
O O 0.0106 0.0060 'International Tables Vol C Tables 4.2.6.8 and 6.1.1.4'
F F 0.0171 0.0103 'International Tables Vol C Tables 4.2.6.8 and 6.1.1.4'
S S 0.1246 0.1234 'International Tables Vol C Tables 4.2.6.8 and 6.1.1.4'

loop_
_geom_angle_atom_site_label_1
_geom_angle_atom_site_label_2
_geom_angle_atom_site_label_3
_geom_angle
_geom_angle_site_symmetry_1
_geom_angle_site_symmetry_3
_geom_angle_publ_flag
C5 S1 C4 88.54(11) . . ?
C4 N1 C6 109.8(2) . . ?
C14 N2 C1 125.67(19) . . ?
C14 N2 H2 107.1(18) . . ?
C1 N2 H2 117.0(18) . . ?
C12 O2 C13 115.5(3) . . ?
C19 O3 C20 118.3(2) . . ?
N2 C1 C2 114.8(2) . . ?
N2 C1 C12 106.49(19) . . ?
C2 C1 C12 109.94(19) . . ?
N2 C1 C11 107.7(2) . . ?
C2 C1 C11 109.6(2) . . ?
C12 C1 C11 108.0(2) . . ?
C3 C2 C1 176.5(3) . . ?
C2 C3 C4 174.6(3) . . ?
N1 C4 C3 125.7(2) . . ?
N1 C4 S1 116.69(17) . . ?
C3 C4 S1 117.57(18) . . ?
C6 C5 C10 121.0(3) . . ?
C6 C5 S1 109.46(17) . . ?
C10 C5 S1 129.5(2) . . ?
N1 C6 C5 115.5(2) . . ?
N1 C6 C7 125.5(2) . . ?
C5 C6 C7 119.0(2) . . ?
C8 C7 C6 119.5(3) . . ?
C8 C7 H7 120.3 . . ?
C6 C7 H7 120.3 . . ?
C7 C8 C9 120.8(3) . . ?
C7 C8 H8 119.6 . . ?
C9 C8 H8 119.6 . . ?
C10 C9 C8 121.4(2) . . ?
C10 C9 H9 119.3 . . ?
C8 C9 H9 119.3 . . ?
C9 C10 C5 118.4(3) . . ?
C9 C10 H10 120.8 . . ?
C5 C10 H10 120.8 . . ?
F3 C11 F2 107.6(3) . . ?
F3 C11 F1 107.5(3) . . ?
F2 C11 F1 108.8(3) . . ?
F3 C11 C1 112.1(3) . . ?
F2 C11 C1 112.5(3) . . ?
F1 C11 C1 108.2(3) . . ?
O1 C12 O2 126.0(3) . . ?
O1 C12 C1 123.2(2) . . ?
O2 C12 C1 110.8(2) . . ?
O2 C13 H13A 109.5 . . ?
O2 C13 H13B 109.5 . . ?
H13A C13 H13B 109.5 . . ?
O2 C13 H13C 109.5 . . ?
H13A C13 H13C 109.5 . . ?
H13B C13 H13C 109.5 . . ?
C15 C14 C19 117.9(2) . . ?
C15 C14 N2 125.5(2) . . ?
C19 C14 N2 116.6(2) . . ?
C14 C15 C16 120.6(3) . . ?
C14 C15 H15 119.7 . . ?
C16 C15 H15 119.7 . . ?
C17 C16 C15 120.6(3) . . ?
C17 C16 H16 119.7 . . ?
C15 C16 H16 119.7 . . ?
C16 C17 C18 120.5(3) . . ?
C16 C17 H17 119.8 . . ?
C18 C17 H17 119.8 . . ?
C17 C18 C19 119.6(3) . . ?
C17 C18 H18 120.2 . . ?
C19 C18 H18 120.2 . . ?
O3 C19 C18 124.7(3) . . ?
O3 C19 C14 114.3(2) . . ?
C18 C19 C14 121.0(2) . . ?
O3 C20 H20A 109.5 . . ?
O3 C20 H20B 109.5 . . ?
H20A C20 H20B 109.5 . . ?
O3 C20 H20C 109.5 . . ?
H20A C20 H20C 109.5 . . ?
H20B C20 H20C 109.5 . . ?

loop_
_geom_bond_atom_site_label_1
_geom_bond_atom_site_label_2
_geom_bond_distance
_geom_bond_site_symmetry_2
_geom_bond_publ_flag
S1 C5 1.720(3) . ?
S1 C4 1.740(2) . ?
F1 C11 1.331(4) . ?
F2 C11 1.309(4) . ?
F3 C11 1.307(4) . ?
N1 C4 1.282(3) . ?
N1 C6 1.384(3) . ?
N2 C14 1.398(3) . ?
N2 C1 1.434(3) . ?
N2 H2 0.82(3) . ?
O1 C12 1.184(3) . ?
O2 C12 1.300(3) . ?
O2 C13 1.455(4) . ?
O3 C19 1.357(3) . ?
O3 C20 1.421(3) . ?
C1 C2 1.468(3) . ?
C1 C12 1.536(4) . ?
C1 C11 1.558(4) . ?
C2 C3 1.183(3) . ?
C3 C4 1.423(3) . ?
C5 C6 1.386(3) . ?
C5 C10 1.391(4) . ?
C6 C7 1.389(4) . ?
C7 C8 1.359(4) . ?
C7 H7 0.9300 . ?
C8 C9 1.378(4) . ?
C8 H8 0.9300 . ?
C9 C10 1.349(5) . ?
C9 H9 0.9300 . ?
C10 H10 0.9300 . ?
C13 H13A 0.9600 . ?
C13 H13B 0.9600 . ?
C13 H13C 0.9600 . ?
C14 C15 1.381(3) . ?
C14 C19 1.387(3) . ?
C15 C16 1.382(4) . ?
C15 H15 0.9300 . ?
C16 C17 1.348(6) . ?
C16 H16 0.9300 . ?
C17 C18 1.366(5) . ?
C17 H17 0.9300 . ?
C18 C19 1.382(3) . ?
C18 H18 0.9300 . ?
C20 H20A 0.9600 . ?
C20 H20B 0.9600 . ?
C20 H20C 0.9600 . ?

loop_
_geom_hbond_atom_site_label_D
_geom_hbond_atom_site_label_H
_geom_hbond_atom_site_label_A
_geom_hbond_distance_DH
_geom_hbond_distance_HA
_geom_hbond_distance_DA
_geom_hbond_angle_DHA
_geom_hbond_site_symmetry_A
N2 H2 O3 0.82(3) 2.07(3) 2.572(3) 119(2) .
N2 H2 O1 0.82(3) 2.22(3) 2.620(3) 110(2) .

loop_
_geom_torsion_atom_site_label_1
_geom_torsion_atom_site_label_2
_geom_torsion_atom_site_label_3
_geom_torsion_atom_site_label_4
_geom_torsion
_geom_torsion_site_symmetry_1
_geom_torsion_site_symmetry_2
_geom_torsion_site_symmetry_3
_geom_torsion_site_symmetry_4
_geom_torsion_publ_flag
C14 N2 C1 C2 -26.5(4) . . . . ?
C14 N2 C1 C12 -148.4(2) . . . . ?
C14 N2 C1 C11 95.9(3) . . . . ?
N2 C1 C2 C3 -26(4) . . . . ?
C12 C1 C2 C3 94(4) . . . . ?
C11 C1 C2 C3 -147(4) . . . . ?
C1 C2 C3 C4 88(5) . . . . ?
C6 N1 C4 C3 179.2(2) . . . . ?
C6 N1 C4 S1 0.0(3) . . . . ?
C2 C3 C4 N1 -161(3) . . . . ?
C2 C3 C4 S1 19(3) . . . . ?
C5 S1 C4 N1 -0.2(2) . . . . ?
C5 S1 C4 C3 -179.5(2) . . . . ?
C4 S1 C5 C6 0.25(17) . . . . ?
C4 S1 C5 C10 -179.8(3) . . . . ?
C4 N1 C6 C5 0.2(3) . . . . ?
C4 N1 C6 C7 -179.3(2) . . . . ?
C10 C5 C6 N1 179.7(2) . . . . ?
S1 C5 C6 N1 -0.3(3) . . . . ?
C10 C5 C6 C7 -0.8(4) . . . . ?
S1 C5 C6 C7 179.18(19) . . . . ?
N1 C6 C7 C8 179.5(3) . . . . ?
C5 C6 C7 C8 0.1(4) . . . . ?
C6 C7 C8 C9 0.1(4) . . . . ?
C7 C8 C9 C10 0.4(5) . . . . ?
C8 C9 C10 C5 -1.1(5) . . . . ?
C6 C5 C10 C9 1.3(4) . . . . ?
S1 C5 C10 C9 -178.7(2) . . . . ?
N2 C1 C11 F3 -174.7(3) . . . . ?
C2 C1 C11 F3 -49.1(4) . . . . ?
C12 C1 C11 F3 70.6(3) . . . . ?
N2 C1 C11 F2 -53.3(3) . . . . ?
C2 C1 C11 F2 72.3(3) . . . . ?
C12 C1 C11 F2 -167.9(2) . . . . ?
N2 C1 C11 F1 66.9(3) . . . . ?
C2 C1 C11 F1 -167.5(2) . . . . ?
C12 C1 C11 F1 -47.7(3) . . . . ?
C13 O2 C12 O1 -3.7(6) . . . . ?
C13 O2 C12 C1 174.8(4) . . . . ?
N2 C1 C12 O1 -1.9(4) . . . . ?
C2 C1 C12 O1 -126.9(3) . . . . ?
C11 C1 C12 O1 113.6(3) . . . . ?
N2 C1 C12 O2 179.5(3) . . . . ?
C2 C1 C12 O2 54.5(3) . . . . ?
C11 C1 C12 O2 -65.0(3) . . . . ?
C1 N2 C14 C15 -30.7(4) . . . . ?
C1 N2 C14 C19 150.6(2) . . . . ?
C19 C14 C15 C16 -0.7(4) . . . . ?
N2 C14 C15 C16 -179.4(3) . . . . ?
C14 C15 C16 C17 -0.6(5) . . . . ?
C15 C16 C17 C18 1.4(5) . . . . ?
C16 C17 C18 C19 -0.8(5) . . . . ?
C20 O3 C19 C18 8.5(4) . . . . ?
C20 O3 C19 C14 -172.4(2) . . . . ?
C17 C18 C19 O3 178.4(3) . . . . ?
C17 C18 C19 C14 -0.6(4) . . . . ?
C15 C14 C19 O3 -177.8(2) . . . . ?
N2 C14 C19 O3 1.0(3) . . . . ?
C15 C14 C19 C18 1.4(4) . . . . ?
N2 C14 C19 C18 -179.9(2) . . . . ?

loop_
_cod_related_entry_id
_cod_related_entry_database
_cod_related_entry_code
1 ChemSpider 30653286
